data_7231771
loop_
_publ_author_name
'Danylyuk, Oksana'

_publ_section_title
;
 Host--guest complexes of cucurbit[6]uril with phenethylamine-type
 stimulants
;
_journal_issue 47
_journal_name_full CrystEngComm
_journal_page_first 7642
_journal_paper_doi 10.1039/C8CE01661E
_journal_volume 20
_journal_year 2018
_chemical_formula_moiety '[Mg(C36H36N24O12).4(H2O)]2+.(C8H12NO2)+.3Cl-.8.7(H2O)'
_chemical_formula_sum 'C44 H73.4 Cl3 Mg N25 O26.7'
_chemical_formula_weight 1510.3
_space_group_crystal_system monoclinic
_space_group_IT_number 14
_space_group_name_Hall '-P 2yn'
_space_group_name_H-M_alt 'P 1 21/n 1'
_symmetry_space_group_name_Hall '-P 2yn'
_symmetry_space_group_name_H-M 'P 1 21/n 1'
_atom_sites_solution_hydrogens geom
_audit_creation_method SHELXL-2013
_audit_update_record
;
2018-11-05 deposited with the CCDC.
2018-11-06 downloaded from the CCDC.
;
_cell_angle_alpha 90
_cell_angle_beta 99.950(3)
_cell_angle_gamma 90
_cell_formula_units_Z 4
_cell_length_a 12.6334(3)
_cell_length_b 16.0589(4)
_cell_length_c 30.9023(8)
_cell_measurement_reflns_used 10094
_cell_measurement_temperature 100.0(1)
_cell_measurement_theta_max 71.30
_cell_measurement_theta_min 3.99
_cell_volume 6175.1(3)
_computing_cell_refinement
;
CrysAlisPro, Agilent Technologies,
Version 1.171.35.21b (release 03-02-2012 CrysAlis171 .NET)
(compiled Feb  3 2012,10:37:01)
;
_computing_data_collection
;
CrysAlisPro, Agilent Technologies,
Version 1.171.35.21b (release 03-02-2012 CrysAlis171 .NET)
(compiled Feb  3 2012,10:37:01)
;
_computing_data_reduction
;
CrysAlisPro, Agilent Technologies,
Version 1.171.35.21b (release 03-02-2012 CrysAlis171 .NET)
(compiled Feb  3 2012,10:37:01)
;
_computing_structure_refinement 'SHELXL-2013 (Sheldrick, 2013)'
_diffrn_ambient_temperature 100.0(1)
_diffrn_detector_area_resol_mean 16.3
_diffrn_measured_fraction_theta_full 0.936
_diffrn_measured_fraction_theta_max 0.996
_diffrn_measurement_device_type 'SuperNova, Dual, Cu at zero, Eos'
_diffrn_measurement_method '\w scans'
_diffrn_radiation_type CuK\a
_diffrn_radiation_wavelength 1.54184
_diffrn_reflns_av_R_equivalents 0.0620
_diffrn_reflns_av_unetI/netI 0.0881
_diffrn_reflns_Laue_measured_fraction_full 0.936
_diffrn_reflns_Laue_measured_fraction_max 0.996
_diffrn_reflns_limit_h_max 11
_diffrn_reflns_limit_h_min -14
_diffrn_reflns_limit_k_max 18
_diffrn_reflns_limit_k_min -9
_diffrn_reflns_limit_l_max 36
_diffrn_reflns_limit_l_min -36
_diffrn_reflns_number 22351
_diffrn_reflns_point_group_measured_fraction_full 0.936
_diffrn_reflns_point_group_measured_fraction_max 0.996
_diffrn_reflns_theta_full 67.684
_diffrn_reflns_theta_max 65.077
_diffrn_reflns_theta_min 6.437
_diffrn_source 'SuperNova (Cu) X-ray Source'
_exptl_absorpt_coefficient_mu 2.382
_exptl_absorpt_correction_T_max 1.00000
_exptl_absorpt_correction_T_min 0.57763
_exptl_absorpt_correction_type multi-scan
_exptl_absorpt_process_details
;
CrysAlisPro, Agilent Technologies,
Version 1.171.35.21b (release 03-02-2012 CrysAlis171 .NET)
(compiled Feb  3 2012,10:37:01)
Empirical absorption correction using spherical harmonics,
 implemented in SCALE3 ABSPACK scaling algorithm.
;
_exptl_crystal_colour colourless
_exptl_crystal_density_diffrn 1.624
_exptl_crystal_description plate
_exptl_crystal_F_000 3056
_exptl_crystal_size_max 0.35
_exptl_crystal_size_mid 0.25
_exptl_crystal_size_min 0.05
_refine_diff_density_max 0.899
_refine_diff_density_min -1.785
_refine_diff_density_rms 0.137
_refine_ls_extinction_method none
_refine_ls_goodness_of_fit_ref 1.038
_refine_ls_hydrogen_treatment constr
_refine_ls_matrix_type full
_refine_ls_number_parameters 952
_refine_ls_number_reflns 10470
_refine_ls_number_restraints 10
_refine_ls_restrained_S_all 1.038
_refine_ls_R_factor_all 0.1530
_refine_ls_R_factor_gt 0.1140
_refine_ls_shift/su_max 0.000
_refine_ls_shift/su_mean 0.000
_refine_ls_structure_factor_coef Fsqd
_refine_ls_weighting_details 'w=1/[\s^2^(Fo^2^)+(0.1975P)^2^+22.9584P] where P=(Fo^2^+2Fc^2^)/3'
_refine_ls_weighting_scheme calc
_refine_ls_wR_factor_gt 0.3056
_refine_ls_wR_factor_ref 0.3330
_reflns_Friedel_coverage 0.000
_reflns_number_gt 7618
_reflns_number_total 10470
_reflns_threshold_expression 'I > 2\s(I)'
_cod_data_source_file c8ce01661e2.cif
_cod_data_source_block q6_octop_new
_cod_depositor_comments 'Adding full bibliography for 7231768--7231771.cif.'
_cod_original_formula_sum 'C44 H73.4 Cl3 Mg N25 O26.70'
_cod_database_code 7231771
_shelx_space_group_comment
;
The symmetry employed for this shelxl refinement is uniquely defined
by the following loop, which should always be used as a source of
symmetry information in preference to the above space-group names.
They are only intended as comments.
;
_shelxl_version_number 2013-3

loop_
_space_group_symop_operation_xyz
'x, y, z'
'-x+1/2, y+1/2, -z+1/2'
'-x, -y, -z'
'x-1/2, -y-1/2, z-1/2'

loop_
_atom_site_label
_atom_site_type_symbol
_atom_site_fract_x
_atom_site_fract_y
_atom_site_fract_z
_atom_site_U_iso_or_equiv
_atom_site_adp_type
_atom_site_occupancy
_atom_site_site_symmetry_order
_atom_site_calc_flag
_atom_site_refinement_flags_posn
_atom_site_refinement_flags_adp
_atom_site_refinement_flags_occupancy
_atom_site_disorder_assembly
_atom_site_disorder_group
O2W O 0.4634(4) 0.4665(3) 0.0364(2) 0.0528(14) Uani 1 1 d . . . . .
O3W O 0.3781(4) 0.5864(4) 0.08972(18) 0.0578(15) Uani 1 1 d . . . . .
O4W O 0.3814(5) 0.4200(5) 0.1218(2) 0.080(2) Uani 1 1 d . . . . .
O5W O 0.2763(5) 0.1946(3) 0.22449(18) 0.0542(14) Uani 1 1 d . . . . .
O6W O 0.3253(6) 0.2597(5) 0.1442(2) 0.088(2) Uani 1 1 d . . . . .
O7W O 0.5332(6) 0.3030(4) -0.0413(2) 0.0731(19) Uani 1 1 d . . . . .
O8W O 0.4944(5) 0.6978(4) 0.1907(2) 0.0683(17) Uiso 1 1 d . . . . .
Cl1 Cl 0.4938(3) 0.89050(17) 0.05649(10) 0.0636(7) Uani 0.8 1 d . . P A 1
O15W O 0.2973(10) 0.8461(7) -0.0157(3) 0.101(3) Uani 0.8 1 d . . P B 1
O9W O 0.5977(6) 0.8117(7) 0.1498(3) 0.081(3) Uani 0.8 1 d . . P C 1
Cl1A Cl 0.4196(11) 0.8811(9) 0.0257(4) 0.075(3) Uani 0.2 1 d . . P D 2
O13W O 0.624(3) 0.894(2) 0.0897(11) 0.072(9) Uiso 0.2 1 d . . P E 2
O9WA O 0.521(2) 0.852(2) 0.1607(11) 0.075(10) Uani 0.2 1 d . . P F 2
Cl2 Cl 0.8220(3) 1.0106(2) 0.08287(13) 0.0729(13) Uani 0.716(7) 1 d . . P G 1
O11W O 0.882(3) 1.086(2) -0.0055(11) 0.152(11) Uiso 0.4 1 d . . P H 1
O10W O 1.0392(10) 0.9321(9) 0.0587(4) 0.105(4) Uiso 0.716(7) 1 d . . P G 1
O11A O 0.992(3) 1.018(2) 0.0226(11) 0.124(11) Uiso 0.3 1 d . . P G 1
O12W O 0.754(2) 0.9447(19) 0.0929(10) 0.094(10) Uani 0.284(7) 1 d . . P E 2
Cl2A Cl 0.8869(9) 1.0365(7) 0.0315(3) 0.092(4) Uani 0.284(7) 1 d . . P G 2
Cl3 Cl 0.2345(9) 0.7217(8) -0.0133(3) 0.152(5) Uani 0.479(10) 1 d . . P I 1
O14W O 0.3270(12) 0.8509(10) 0.1136(5) 0.077(5) Uani 0.479(10) 1 d . . P I 1
Cl3A Cl 0.2518(7) 0.7044(5) 0.1240(3) 0.122(3) Uani 0.521(10) 1 d . . P I 2
O16W O 0.1856(8) 0.7111(7) 0.0100(4) 0.045(3) Uani 0.521(10) 1 d . . P I 2
C8X C 0.6738(10) 0.5727(9) 0.1287(4) 0.033(3) Uiso 0.4 1 d . . P J 1
H8X1 H 0.7384 0.5640 0.1514 0.040 Uiso 0.4 1 calc R U P J 1
H8X2 H 0.6415 0.6268 0.1346 0.040 Uiso 0.4 1 calc R U P J 1
O1X O 1.0668(13) 0.7798(11) 0.0751(5) 0.052(4) Uiso 0.4 1 d D . P J 1
H1X H 1.0554 0.8314 0.0744 0.078 Uiso 0.4 1 calc R U P J 1
C1X C 0.9708(14) 0.7374(14) 0.0782(6) 0.040(5) Uiso 0.4 1 d D . P J 1
C2X C 0.9882(12) 0.6536(10) 0.0745(5) 0.026(3) Uiso 0.4 1 d . . P J 1
H2X H 1.0571 0.6337 0.0712 0.031 Uiso 0.4 1 calc R U P J 1
C3X C 0.8957(15) 0.5920(11) 0.0758(4) 0.022(3) Uiso 0.4 1 d . . P J 1
H3X H 0.9030 0.5332 0.0742 0.026 Uiso 0.4 1 calc R U P J 1
C4X C 0.8069(17) 0.6292(13) 0.0792(6) 0.033(5) Uiso 0.4 1 d . . P J 1
C5X C 0.7902(14) 0.7198(10) 0.0823(4) 0.018(3) Uiso 0.4 1 d . . P J 1
H5X H 0.7219 0.7419 0.0850 0.021 Uiso 0.4 1 calc R U P J 1
C6X C 0.8752(16) 0.7702(13) 0.0811(5) 0.024(3) Uiso 0.4 1 d . . P J 1
H6X H 0.8670 0.8289 0.0823 0.029 Uiso 0.4 1 calc R U P J 1
C7X C 0.7064(10) 0.5749(7) 0.0832(3) 0.033(2) Uiso 0.4 1 d . . P J 1
H7X H 0.6439 0.5944 0.0612 0.040 Uiso 0.4 1 calc R U P J 1
O2X O 0.7301(17) 0.4865(10) 0.0739(5) 0.048(4) Uiso 0.4 1 d . . P J 1
H2X1 H 0.7495 0.4833 0.0493 0.071 Uiso 0.4 1 calc R U P J 1
N1X N 0.5965(9) 0.5058(7) 0.1312(3) 0.040(2) Uiso 0.4 1 d . . P J 1
H1X1 H 0.5781 0.5055 0.1584 0.059 Uiso 0.4 1 calc R U P J 1
H1X2 H 0.6267 0.4561 0.1262 0.059 Uiso 0.4 1 calc R U P J 1
H1X3 H 0.5368 0.5143 0.1106 0.059 Uiso 0.4 1 calc R U P J 1
C1XA C 0.9079(15) 0.7930(9) 0.0812(7) 0.048(9) Uiso 0.25 1 d DG . P K 2
C6XA C 0.7993(15) 0.7991(9) 0.0835(8) 0.061(9) Uiso 0.25 1 d G . P K 2
H6XA H 0.7667 0.8523 0.0842 0.073 Uiso 0.25 1 calc R U P K 2
C5XA C 0.7383(11) 0.7274(12) 0.0848(7) 0.035(6) Uiso 0.25 1 d G . P K 2
H5XA H 0.6640 0.7316 0.0863 0.041 Uiso 0.25 1 calc R U P K 2
C4XA C 0.7859(13) 0.6496(10) 0.0837(6) 0.011(5) Uiso 0.25 1 d G . P K 2
C3XA C 0.8946(14) 0.6435(9) 0.0814(6) 0.042(7) Uiso 0.25 1 d G . P K 2
H3XA H 0.9271 0.5903 0.0807 0.050 Uiso 0.25 1 calc R U P K 2
C2XA C 0.9556(11) 0.7152(12) 0.0802(7) 0.022(8) Uiso 0.25 1 d G . P K 2
H2XA H 1.0298 0.7110 0.0786 0.026 Uiso 0.25 1 calc R U P K 2
C8XA C 0.6738(10) 0.5727(9) 0.1287(4) 0.033(3) Uiso 0.25 1 d . . P K 2
H8X3 H 0.7384 0.5640 0.1514 0.040 Uiso 0.25 1 calc R U P K 2
H8X4 H 0.6415 0.6268 0.1346 0.040 Uiso 0.25 1 calc R U P K 2
N1XA N 0.5965(9) 0.5058(7) 0.1312(3) 0.040(2) Uiso 0.25 1 d . . P K 2
H1X4 H 0.5782 0.5055 0.1584 0.059 Uiso 0.25 1 calc R U P K 2
H1X5 H 0.6266 0.4561 0.1262 0.059 Uiso 0.25 1 calc R U P K 2
H1X6 H 0.5367 0.5144 0.1106 0.059 Uiso 0.25 1 calc R U P K 2
O1XA O 0.971(3) 0.8643(18) 0.0816(12) 0.107(11) Uiso 0.25 1 d D . P K 2
H1XA H 0.9330 0.9067 0.0832 0.161 Uiso 0.25 1 calc R U P K 2
C7XA C 0.7064(10) 0.5749(7) 0.0832(3) 0.033(2) Uiso 0.25 1 d . . P K 2
H7XA H 0.6434 0.5785 0.0588 0.040 Uiso 0.25 1 calc R U P K 2
O2XA O 0.7661(19) 0.4996(15) 0.0824(7) 0.041(6) Uiso 0.25 1 d . . P K 2
H2X2 H 0.7882 0.4958 0.0584 0.061 Uiso 0.25 1 calc R U P K 2
C4XB C 0.7631(10) 0.6165(8) 0.0823(4) 0.023(4) Uiso 0.35 1 d G . P L 3
C3XB C 0.8604(11) 0.5790(7) 0.0787(4) 0.017(4) Uiso 0.35 1 d G . P L 3
H3XB H 0.8654 0.5201 0.0774 0.020 Uiso 0.35 1 calc R U P L 3
C2XB C 0.9504(10) 0.6278(10) 0.0769(4) 0.025(4) Uiso 0.35 1 d G . P L 3
H2XB H 1.0169 0.6022 0.0744 0.030 Uiso 0.35 1 calc R U P L 3
C1XB C 0.9432(12) 0.7141(9) 0.0787(6) 0.10(2) Uiso 0.35 1 d DG . P L 3
C6XB C 0.8459(15) 0.7515(7) 0.0823(6) 0.045(7) Uiso 0.35 1 d G . P L 3
H6XB H 0.8409 0.8105 0.0835 0.054 Uiso 0.35 1 calc R U P L 3
C5XB C 0.7559(11) 0.7027(9) 0.0841(5) 0.034(5) Uiso 0.35 1 d G . P L 3
H5XB H 0.6894 0.7283 0.0865 0.041 Uiso 0.35 1 calc R U P L 3
O1XB O 1.0329(19) 0.7664(17) 0.0773(9) 0.088(8) Uiso 0.35 1 d D . P L 3
H1XB H 1.0146 0.8164 0.0792 0.132 Uiso 0.35 1 calc R U P L 3
C7XB C 0.662(2) 0.5626(15) 0.0858(6) 0.043(5) Uiso 0.35 1 d D . P L 3
H7XB H 0.5965 0.5897 0.0687 0.051 Uiso 0.35 1 calc R U P L 3
O2XB O 0.6760(15) 0.4862(10) 0.0683(5) 0.046(4) Uiso 0.35 1 d . . P L 3
H2X3 H 0.6224 0.4561 0.0698 0.069 Uiso 0.35 1 calc R U P L 3
N1XB N 0.5643(18) 0.5074(14) 0.1401(7) 0.051(6) Uiso 0.35 1 d . . P L 3
H1X7 H 0.5595 0.5046 0.1691 0.076 Uiso 0.35 1 calc R U P L 3
H1X8 H 0.5747 0.4554 0.1299 0.076 Uiso 0.35 1 calc R U P L 3
H1X9 H 0.5024 0.5290 0.1248 0.076 Uiso 0.35 1 calc R U P L 3
C8XB C 0.652(3) 0.559(2) 0.1345(8) 0.060(10) Uiso 0.35 1 d D . P L 3
H8X5 H 0.7195 0.5367 0.1519 0.072 Uiso 0.35 1 calc R U P L 3
H8X6 H 0.6411 0.6160 0.1453 0.072 Uiso 0.35 1 calc R U P L 3
O1W O 0.2581(16) 0.5438(14) 0.0056(7) 0.015(8) Uiso 0.28(6) 1 d . . P M 1
O1WA O 0.216(4) 0.5480(8) 0.0033(7) 0.086(6) Uani 0.72(6) 1 d . . P M 2
O4 O 0.7236(3) 0.3737(3) 0.15928(14) 0.0325(10) Uani 1 1 d . . . . .
O8 O 0.1216(3) 0.0846(2) 0.12980(11) 0.0194(8) Uani 1 1 d . . . . .
Mg1 Mg 0.3143(3) 0.4831(2) 0.06155(11) 0.0695(9) Uani 1 1 d . . . . .
O9 O 0.4014(3) 0.0065(2) 0.16072(12) 0.0210(8) Uani 1 1 d . . . . .
O1 O 0.1763(3) 0.4972(3) 0.08716(13) 0.0251(9) Uani 1 1 d . . . . .
O2 O 0.2707(3) 0.3717(3) 0.03006(12) 0.0239(9) Uani 1 1 d . . . . .
O11 O 0.4376(3) 0.2221(3) 0.30637(14) 0.0309(10) Uani 1 1 d . . . . .
O7 O 0.0132(4) 0.2231(2) 0.19293(13) 0.0286(9) Uani 1 1 d . . . . .
N4 N 0.2605(3) 0.2281(3) 0.02933(13) 0.0170(9) Uani 1 1 d . . . . .
O12 O 0.1771(3) 0.2919(3) 0.28939(15) 0.0319(10) Uani 1 1 d . . . . .
O3 O 0.5469(3) 0.3075(3) 0.06000(17) 0.0429(13) Uani 1 1 d . . . . .
N2 N 0.0411(3) 0.3997(3) 0.08133(14) 0.0176(9) Uani 1 1 d . . . . .
N13 N 0.0076(3) 0.3652(3) 0.18459(14) 0.0176(9) Uani 1 1 d . . . . .
O10 O 0.5697(3) 0.0718(3) 0.25589(13) 0.0252(9) Uani 1 1 d . . . . .
N15 N 0.0613(3) 0.1881(3) 0.08019(13) 0.0147(9) Uani 1 1 d . . . . .
O6 O 0.3563(3) 0.5545(3) 0.18337(13) 0.0339(10) Uani 1 1 d . . . . .
N14 N -0.0181(3) 0.2865(3) 0.12472(14) 0.0180(9) Uani 1 1 d . . . . .
N18 N 0.5463(3) 0.0665(3) 0.13611(14) 0.0160(9) Uani 1 1 d . . . . .
N10 N 0.5384(4) 0.4797(3) 0.28114(16) 0.0232(10) Uani 1 1 d . . . . .
N22 N 0.4642(3) 0.3630(3) 0.31622(16) 0.0242(10) Uani 1 1 d . . . . .
N12 N 0.1983(4) 0.5203(3) 0.20820(14) 0.0207(10) Uani 1 1 d . . . . .
O5 O 0.6271(3) 0.5128(3) 0.22429(13) 0.0275(9) Uani 1 1 d . . . . .
N3 N 0.1152(3) 0.3005(3) 0.03553(14) 0.0161(9) Uani 1 1 d . . . . .
N24 N 0.1279(3) 0.4125(3) 0.24970(14) 0.0187(9) Uani 1 1 d . . . . .
N17 N 0.3869(3) 0.0732(3) 0.09367(14) 0.0167(9) Uani 1 1 d . . . . .
N11 N 0.3527(4) 0.5174(3) 0.25512(15) 0.0224(10) Uani 1 1 d . . . . .
N20 N 0.6833(4) 0.1848(3) 0.26234(15) 0.0209(10) Uani 1 1 d . . . . .
N21 N 0.6007(4) 0.2860(3) 0.30418(15) 0.0214(10) Uani 1 1 d . . . . .
N16 N 0.2001(3) 0.1113(3) 0.06901(14) 0.0173(9) Uani 1 1 d . . . . .
N8 N 0.7509(4) 0.3027(3) 0.22541(16) 0.0246(10) Uani 1 1 d . . . . .
N23 N 0.2798(3) 0.4115(3) 0.29754(15) 0.0217(10) Uani 1 1 d . . . . .
N7 N 0.7224(4) 0.2290(3) 0.16361(16) 0.0252(11) Uani 1 1 d . . . . .
C27 C 0.1272(4) 0.1236(3) 0.09684(16) 0.0153(10) Uani 1 1 d . . . . .
C20 C 0.7667(4) 0.2177(3) 0.24059(18) 0.0202(11) Uani 1 1 d . . . . .
H20 H 0.8398 0.2091 0.2585 0.024 Uiso 1 1 calc R U . . .
N9 N 0.6781(4) 0.4038(3) 0.27183(16) 0.0252(11) Uani 1 1 d . . . . .
C26 C -0.0322(4) 0.2110(3) 0.09834(17) 0.0161(10) Uani 1 1 d . . . . .
H26A H -0.0506 0.1646 0.1168 0.019 Uiso 1 1 calc R U . . .
H26B H -0.0935 0.2189 0.0740 0.019 Uiso 1 1 calc R U . . .
N1 N 0.0796(3) 0.4738(3) 0.14258(14) 0.0186(9) Uani 1 1 d . . . . .
C25 C 0.0029(4) 0.2846(3) 0.16982(18) 0.0191(11) Uani 1 1 d . . . . .
N19 N 0.6683(3) 0.1074(3) 0.20213(14) 0.0217(10) Uani 1 1 d . . . . .
N6 N 0.6005(3) 0.1877(3) 0.09837(16) 0.0238(11) Uani 1 1 d . . . . .
C12 C 0.1221(5) 0.5439(3) 0.16958(18) 0.0222(11) Uani 1 1 d . . . . .
H12A H 0.1579 0.5825 0.1516 0.027 Uiso 1 1 calc R U . . .
H12B H 0.0618 0.5743 0.1790 0.027 Uiso 1 1 calc R U . . .
C4 C 0.3638(4) 0.2143(4) 0.01643(17) 0.0219(12) Uani 1 1 d . . . . .
H4A H 0.3554 0.1719 -0.0071 0.026 Uiso 1 1 calc R U . . .
H4B H 0.3874 0.2667 0.0042 0.026 Uiso 1 1 calc R U . . .
C15 C 0.0797(4) 0.2153(3) 0.03702(15) 0.0144(10) Uani 1 1 d . . . . .
H15 H 0.0167 0.2031 0.0135 0.017 Uiso 1 1 calc R U . . .
C14 C -0.0370(4) 0.3699(3) 0.10740(16) 0.0154(10) Uani 1 1 d . . . . .
H14 H -0.1124 0.3772 0.0916 0.018 Uiso 1 1 calc R U . . .
C3 C 0.2208(4) 0.3064(3) 0.03176(15) 0.0173(11) Uani 1 1 d . . . . .
C16 C 0.1810(4) 0.1641(3) 0.03080(15) 0.0152(10) Uani 1 1 d . . . . .
H16 H 0.1677 0.1309 0.0030 0.018 Uiso 1 1 calc R U . . .
C17 C 0.4590(4) 0.1010(4) 0.06492(17) 0.0206(12) Uani 1 1 d . . . . .
H17 H 0.4582 0.0630 0.0392 0.025 Uiso 1 1 calc R U . . .
C30 C 0.6295(4) 0.0413(4) 0.17187(17) 0.0207(11) Uani 1 1 d . . . . .
H30A H 0.6013 -0.0041 0.1883 0.025 Uiso 1 1 calc R U . . .
H30B H 0.6907 0.0186 0.1595 0.025 Uiso 1 1 calc R U . . .
C32 C 0.6648(5) 0.2115(4) 0.30528(18) 0.0250(12) Uani 1 1 d . . . . .
H32A H 0.6284 0.1660 0.3186 0.030 Uiso 1 1 calc R U . . .
H32B H 0.7351 0.2214 0.3244 0.030 Uiso 1 1 calc R U . . .
N5 N 0.4457(3) 0.1873(3) 0.05171(15) 0.0217(10) Uani 1 1 d . . . . .
C13 C -0.0136(4) 0.4249(3) 0.14928(17) 0.0174(11) Uani 1 1 d . . . . .
H13 H -0.0762 0.4613 0.1522 0.021 Uiso 1 1 calc R U . . .
C2 C 0.0474(4) 0.3728(3) 0.03730(16) 0.0164(10) Uani 1 1 d . . . . .
H2A H 0.0753 0.4193 0.0215 0.020 Uiso 1 1 calc R U . . .
H2B H -0.0260 0.3598 0.0217 0.020 Uiso 1 1 calc R U . . .
C24 C 0.1652(4) 0.4972(3) 0.24917(17) 0.0193(11) Uani 1 1 d . . . . .
H24 H 0.1126 0.5377 0.2579 0.023 Uiso 1 1 calc R U . . .
C18 C 0.5702(4) 0.1019(4) 0.09581(17) 0.0210(12) Uani 1 1 d . . . . .
H18 H 0.6239 0.0673 0.0836 0.025 Uiso 1 1 calc R U . . .
C35 C 0.1938(4) 0.3645(4) 0.27975(17) 0.0219(12) Uani 1 1 d . . . . .
C31 C 0.6328(4) 0.1176(3) 0.24167(17) 0.0197(11) Uani 1 1 d . . . . .
C19 C 0.7514(4) 0.1667(4) 0.19712(17) 0.0191(11) Uani 1 1 d . . . . .
H19 H 0.8194 0.1378 0.1935 0.023 Uiso 1 1 calc R U . . .
C1 C 0.1071(4) 0.4595(3) 0.10262(17) 0.0174(11) Uani 1 1 d . U . . .
C29 C 0.4407(4) 0.0441(3) 0.13320(16) 0.0150(10) Uani 1 1 d . . . . .
C5 C 0.5322(4) 0.2352(4) 0.06915(19) 0.0238(12) Uani 1 1 d . . . . .
C10 C 0.4589(4) 0.5465(4) 0.27378(19) 0.0225(12) Uani 1 1 d . . . . .
H10A H 0.4559 0.5744 0.3021 0.027 Uiso 1 1 calc R U . . .
H10B H 0.4821 0.5883 0.2538 0.027 Uiso 1 1 calc R U . . .
C9 C 0.6148(4) 0.4692(4) 0.25537(18) 0.0218(12) Uani 1 1 d . . . . .
C34 C 0.3642(4) 0.3820(4) 0.33179(19) 0.0295(14) Uani 1 1 d . . . . .
H34A H 0.3389 0.3312 0.3451 0.035 Uiso 1 1 calc R U . . .
H34B H 0.3787 0.4249 0.3551 0.035 Uiso 1 1 calc R U . . .
C22 C 0.5504(4) 0.4230(4) 0.31771(18) 0.0257(13) Uani 1 1 d . . . . .
H22 H 0.5648 0.4531 0.3465 0.031 Uiso 1 1 calc R U . . .
C33 C 0.4940(4) 0.2849(4) 0.30848(17) 0.0226(12) Uani 1 1 d . . . . .
C28 C 0.2779(4) 0.0444(3) 0.07546(17) 0.0185(11) Uani 1 1 d . . . . .
H28A H 0.2790 0.0166 0.0469 0.022 Uiso 1 1 calc R U . . .
H28B H 0.2552 0.0027 0.0956 0.022 Uiso 1 1 calc R U . . .
C23 C 0.2721(4) 0.4962(4) 0.28191(17) 0.0187(11) Uani 1 1 d . . . . .
H23 H 0.2717 0.5369 0.3064 0.022 Uiso 1 1 calc R U . . .
C8 C 0.7697(4) 0.3763(4) 0.2533(2) 0.0253(13) Uani 1 1 d . . . . .
H8A H 0.8297 0.3644 0.2776 0.030 Uiso 1 1 calc R U . . .
H8B H 0.7927 0.4224 0.2358 0.030 Uiso 1 1 calc R U . . .
C36 C 0.0207(4) 0.3868(3) 0.23063(16) 0.0180(11) Uani 1 1 d . . . . .
H36A H -0.0298 0.4324 0.2342 0.022 Uiso 1 1 calc R U . . .
H36B H 0.0008 0.3380 0.2471 0.022 Uiso 1 1 calc R U . . .
C21 C 0.6467(4) 0.3684(4) 0.31086(18) 0.0228(12) Uani 1 1 d . . . . .
H21 H 0.7064 0.3705 0.3367 0.027 Uiso 1 1 calc R U . . .
C6 C 0.7084(4) 0.2138(4) 0.11663(18) 0.0253(13) Uani 1 1 d . . . . .
H6A H 0.7254 0.2654 0.1017 0.030 Uiso 1 1 calc R U . . .
H6B H 0.7597 0.1703 0.1109 0.030 Uiso 1 1 calc R U . . .
C7 C 0.7300(4) 0.3092(4) 0.18051(19) 0.0241(12) Uani 1 1 d . . . . .
C11 C 0.3070(5) 0.5329(4) 0.21287(18) 0.0237(12) Uani 1 1 d . . . . .

loop_
_atom_site_aniso_label
_atom_site_aniso_U_11
_atom_site_aniso_U_22
_atom_site_aniso_U_33
_atom_site_aniso_U_23
_atom_site_aniso_U_13
_atom_site_aniso_U_12
O2W 0.037(3) 0.029(3) 0.090(4) 0.002(3) 0.003(3) -0.008(2)
O3W 0.048(3) 0.075(4) 0.050(3) 0.024(3) 0.006(2) -0.011(3)
O4W 0.068(4) 0.122(6) 0.053(3) -0.009(4) 0.016(3) -0.028(4)
O5W 0.065(3) 0.040(3) 0.054(3) -0.020(3) 0.000(3) 0.013(3)
O6W 0.097(5) 0.088(6) 0.083(5) -0.040(4) 0.028(4) -0.028(4)
O7W 0.078(4) 0.065(5) 0.083(4) 0.015(4) 0.035(4) -0.002(3)
Cl1 0.089(2) 0.0372(15) 0.0692(17) -0.0015(12) 0.0271(15) 0.0120(13)
O15W 0.137(9) 0.098(8) 0.071(6) 0.014(6) 0.024(6) -0.013(7)
O9W 0.041(4) 0.118(8) 0.077(5) -0.006(5) -0.006(4) -0.012(5)
Cl1A 0.082(8) 0.099(10) 0.048(6) 0.004(6) 0.023(6) 0.010(7)
O9WA 0.050(17) 0.10(3) 0.08(2) 0.010(19) 0.008(15) 0.039(18)
Cl2 0.0548(18) 0.068(3) 0.102(3) 0.0312(19) 0.0306(17) 0.0340(17)
O12W 0.080(17) 0.09(2) 0.096(19) -0.026(16) -0.035(15) 0.023(16)
Cl2A 0.110(8) 0.069(7) 0.082(6) 0.001(5) -0.029(5) -0.034(6)
Cl3 0.121(7) 0.206(12) 0.112(7) 0.065(7) -0.031(5) -0.030(7)
O14W 0.083(10) 0.076(11) 0.081(9) 0.000(8) 0.037(8) 0.002(8)
Cl3A 0.129(6) 0.104(6) 0.138(7) -0.012(5) 0.037(5) 0.001(4)
O16W 0.033(5) 0.046(7) 0.054(6) 0.001(5) 0.002(4) -0.012(4)
O1WA 0.145(18) 0.056(7) 0.078(7) 0.022(6) 0.076(10) 0.021(9)
O4 0.037(2) 0.018(2) 0.044(2) 0.0145(19) 0.0123(18) -0.0016(18)
O8 0.0203(17) 0.017(2) 0.0219(18) 0.0065(15) 0.0059(14) 0.0008(15)
Mg1 0.071(2) 0.074(2) 0.0635(18) 0.0054(16) 0.0125(15) 0.0006(17)
O9 0.0246(19) 0.016(2) 0.0237(18) 0.0074(15) 0.0078(15) -0.0042(15)
O1 0.029(2) 0.017(2) 0.032(2) -0.0046(16) 0.0137(16) -0.0069(16)
O2 0.0238(19) 0.021(2) 0.0267(19) 0.0058(16) 0.0030(15) -0.0021(16)
O11 0.028(2) 0.018(2) 0.044(2) 0.0108(18) -0.0019(17) -0.0091(17)
O7 0.054(3) 0.010(2) 0.0256(19) 0.0005(16) 0.0161(18) -0.0016(18)
N4 0.017(2) 0.017(3) 0.0179(19) 0.0045(17) 0.0057(16) 0.0019(17)
O12 0.027(2) 0.016(2) 0.054(3) 0.0087(19) 0.0109(18) -0.0049(17)
O3 0.027(2) 0.031(3) 0.068(3) 0.027(2) -0.001(2) -0.0040(19)
N2 0.021(2) 0.013(2) 0.020(2) -0.0012(17) 0.0066(17) -0.0039(18)
N13 0.024(2) 0.006(2) 0.023(2) 0.0007(17) 0.0048(17) -0.0015(17)
O10 0.0254(19) 0.019(2) 0.031(2) 0.0060(17) 0.0052(16) -0.0052(16)
N15 0.017(2) 0.009(2) 0.019(2) 0.0039(16) 0.0054(16) 0.0018(16)
O6 0.036(2) 0.041(3) 0.029(2) -0.0032(19) 0.0164(17) -0.015(2)
N14 0.023(2) 0.009(2) 0.022(2) -0.0037(17) 0.0052(17) 0.0005(17)
N18 0.018(2) 0.007(2) 0.023(2) 0.0080(17) 0.0043(16) 0.0003(17)
N10 0.023(2) 0.013(3) 0.037(3) -0.002(2) 0.0137(19) -0.0006(18)
N22 0.017(2) 0.018(3) 0.038(3) 0.004(2) 0.0054(18) -0.0049(19)
N12 0.025(2) 0.019(3) 0.021(2) -0.0054(18) 0.0103(17) -0.0083(19)
O5 0.030(2) 0.020(2) 0.037(2) 0.0068(18) 0.0175(17) 0.0030(17)
N3 0.016(2) 0.009(2) 0.023(2) 0.0028(17) 0.0037(16) 0.0020(16)
N24 0.018(2) 0.011(2) 0.029(2) -0.0061(18) 0.0087(17) -0.0063(17)
N17 0.016(2) 0.012(2) 0.023(2) 0.0067(17) 0.0061(16) 0.0005(17)
N11 0.021(2) 0.019(3) 0.031(2) -0.007(2) 0.0139(19) -0.0097(19)
N20 0.023(2) 0.013(3) 0.027(2) 0.0023(18) 0.0055(18) -0.0044(18)
N21 0.022(2) 0.015(3) 0.028(2) -0.0027(19) 0.0057(18) -0.0088(18)
N16 0.017(2) 0.014(2) 0.022(2) 0.0038(17) 0.0075(16) 0.0061(17)
N8 0.021(2) 0.016(3) 0.037(3) 0.006(2) 0.0068(19) -0.0050(19)
N23 0.018(2) 0.018(3) 0.031(2) 0.0009(19) 0.0072(18) -0.0032(18)
N7 0.024(2) 0.023(3) 0.029(2) 0.008(2) 0.0050(18) 0.002(2)
C27 0.014(2) 0.010(3) 0.020(2) -0.002(2) -0.0008(18) 0.0009(19)
C20 0.018(2) 0.011(3) 0.032(3) 0.001(2) 0.005(2) -0.003(2)
N9 0.020(2) 0.022(3) 0.036(3) 0.005(2) 0.0121(19) -0.0027(19)
C26 0.016(2) 0.006(3) 0.028(3) -0.002(2) 0.0073(19) -0.0031(19)
N1 0.024(2) 0.009(2) 0.025(2) -0.0049(18) 0.0084(17) -0.0063(18)
C25 0.020(2) 0.010(3) 0.029(3) -0.001(2) 0.011(2) -0.001(2)
N19 0.020(2) 0.021(3) 0.024(2) 0.0051(19) 0.0036(17) -0.0041(19)
N6 0.016(2) 0.021(3) 0.033(2) 0.014(2) 0.0011(18) -0.0041(18)
C12 0.033(3) 0.008(3) 0.027(3) -0.005(2) 0.008(2) -0.004(2)
C4 0.019(3) 0.025(3) 0.023(2) 0.012(2) 0.008(2) 0.003(2)
C15 0.014(2) 0.015(3) 0.013(2) 0.0013(19) 0.0005(17) 0.0026(19)
C14 0.016(2) 0.006(3) 0.025(2) -0.003(2) 0.0031(19) 0.0003(19)
C3 0.019(2) 0.018(3) 0.014(2) 0.004(2) -0.0015(18) -0.003(2)
C16 0.017(2) 0.013(3) 0.016(2) -0.003(2) 0.0034(18) 0.002(2)
C17 0.014(2) 0.027(3) 0.021(2) 0.004(2) 0.0058(19) 0.001(2)
C30 0.019(2) 0.015(3) 0.027(3) 0.006(2) 0.002(2) 0.004(2)
C32 0.029(3) 0.023(3) 0.022(3) 0.004(2) 0.000(2) -0.002(2)
N5 0.018(2) 0.016(3) 0.031(2) 0.0120(19) 0.0043(18) 0.0026(18)
C13 0.019(2) 0.009(3) 0.026(3) -0.004(2) 0.0085(19) -0.002(2)
C2 0.021(2) 0.008(3) 0.019(2) 0.0001(19) -0.0015(18) 0.002(2)
C24 0.022(3) 0.016(3) 0.022(2) -0.007(2) 0.010(2) -0.001(2)
C18 0.016(2) 0.021(3) 0.027(3) 0.006(2) 0.006(2) 0.007(2)
C35 0.018(2) 0.021(3) 0.029(3) -0.003(2) 0.011(2) -0.004(2)
C31 0.020(2) 0.015(3) 0.024(3) 0.004(2) 0.002(2) 0.002(2)
C19 0.012(2) 0.017(3) 0.028(3) 0.004(2) 0.0017(19) 0.000(2)
C1 0.023(2) 0.002(3) 0.027(2) -0.002(2) 0.005(2) -0.001(2)
C29 0.016(2) 0.006(3) 0.024(2) -0.003(2) 0.0033(19) 0.0036(19)
C5 0.017(2) 0.019(3) 0.036(3) 0.017(2) 0.007(2) -0.002(2)
C10 0.019(2) 0.016(3) 0.035(3) -0.006(2) 0.010(2) -0.006(2)
C9 0.019(2) 0.014(3) 0.033(3) -0.004(2) 0.009(2) -0.002(2)
C34 0.022(3) 0.039(4) 0.030(3) 0.011(3) 0.009(2) -0.001(3)
C22 0.022(3) 0.029(4) 0.027(3) -0.001(2) 0.006(2) -0.014(2)
C33 0.020(3) 0.025(4) 0.021(2) 0.007(2) -0.001(2) -0.006(2)
C28 0.016(2) 0.013(3) 0.026(3) 0.000(2) 0.0021(19) 0.002(2)
C23 0.017(2) 0.021(3) 0.021(2) -0.007(2) 0.0097(19) -0.005(2)
C8 0.012(2) 0.022(3) 0.043(3) 0.001(3) 0.009(2) -0.003(2)
C36 0.019(2) 0.016(3) 0.022(2) -0.008(2) 0.0106(19) -0.002(2)
C21 0.016(2) 0.024(3) 0.027(3) 0.000(2) 0.000(2) -0.006(2)
C6 0.015(2) 0.033(4) 0.028(3) 0.009(2) 0.006(2) -0.002(2)
C7 0.015(2) 0.020(3) 0.039(3) 0.005(3) 0.008(2) -0.002(2)
C11 0.031(3) 0.017(3) 0.028(3) -0.008(2) 0.016(2) -0.011(2)

loop_
_atom_type_symbol
_atom_type_description
_atom_type_scat_dispersion_real
_atom_type_scat_dispersion_imag
_atom_type_scat_source
C C 0.0181 0.0091 'International Tables Vol C Tables 4.2.6.8 and 6.1.1.4'
H H 0.0000 0.0000 'International Tables Vol C Tables 4.2.6.8 and 6.1.1.4'
N N 0.0311 0.0180 'International Tables Vol C Tables 4.2.6.8 and 6.1.1.4'
O O 0.0492 0.0322 'International Tables Vol C Tables 4.2.6.8 and 6.1.1.4'
Mg Mg 0.1719 0.1771 'International Tables Vol C Tables 4.2.6.8 and 6.1.1.4'
Cl Cl 0.3639 0.7018 'International Tables Vol C Tables 4.2.6.8 and 6.1.1.4'

loop_
_geom_angle_atom_site_label_1
_geom_angle_atom_site_label_2
_geom_angle_atom_site_label_3
_geom_angle
_geom_angle_site_symmetry_1
O11A O11A O10W 101(3) 3_775
N1X C8X C7X 110.7(10) .
C6X C1X C2X 123.5(19) .
C6X C1X O1X 128(2) .
C2X C1X O1X 108.5(15) .
C1X C2X C3X 119.8(14) .
C4X C3X C2X 112.3(15) .
C3X C4X C5X 126.7(17) .
C3X C4X C7X 118.5(17) .
C5X C4X C7X 114.7(16) .
C6X C5X C4X 117.8(15) .
C1X C6X C5X 119.9(18) .
O2X C7X C8X 104.6(11) .
O2X C7X C4X 108.8(14) .
C8X C7X C4X 115.9(11) .
C6XA C1XA C2XA 120.0 .
C6XA C1XA O1XA 121(2) .
C2XA C1XA O1XA 119(2) .
C1XA C6XA C5XA 120.0 .
C6XA C5XA C4XA 120.0 .
C3XA C4XA C5XA 120.0 .
C4XA C3XA C2XA 120.0 .
C3XA C2XA C1XA 120.0 .
C3XB C4XB C5XB 120.0 .
C3XB C4XB C7XB 120.8(12) .
C5XB C4XB C7XB 119.2(12) .
C2XB C3XB C4XB 120.0 .
C3XB C2XB C1XB 120.0 .
C6XB C1XB C2XB 120.0 .
C6XB C1XB O1XB 117.9(16) .
C2XB C1XB O1XB 122.1(16) .
C5XB C6XB C1XB 120.0 .
C6XB C5XB C4XB 120.0 .
O2XB C7XB C8XB 113(2) .
O2XB C7XB C4XB 107.8(18) .
C8XB C7XB C4XB 107.1(19) .
N1XB C8XB C7XB 110(2) .
O3W Mg1 O1W 91.6(6) .
O3W Mg1 O1 92.7(2) .
O1W Mg1 O1 94.7(8) .
O3W Mg1 O2 171.3(3) .
O1W Mg1 O2 89.4(6) .
O1 Mg1 O2 95.9(2) .
O3W Mg1 O4W 86.8(3) .
O1W Mg1 O4W 177.6(6) .
O1 Mg1 O4W 87.3(2) .
O2 Mg1 O4W 91.9(3) .
O3W Mg1 O2W 87.0(3) .
O1W Mg1 O2W 87.2(8) .
O1 Mg1 O2W 178.1(3) .
O2 Mg1 O2W 84.4(2) .
O4W Mg1 O2W 90.9(3) .
O3W Mg1 O1WA 95.1(6) .
O1 Mg1 O1WA 82.5(7) .
O2 Mg1 O1WA 87.7(5) .
O4W Mg1 O1WA 169.7(8) .
O2W Mg1 O1WA 99.3(7) .
C1 O1 Mg1 143.9(4) .
C3 O2 Mg1 144.6(4) .
C3 N4 C16 113.0(4) .
C3 N4 C4 121.0(4) .
C16 N4 C4 124.5(5) .
C1 N2 C2 122.4(4) .
C1 N2 C14 112.4(4) .
C2 N2 C14 125.2(4) .
C25 N13 C13 112.6(4) .
C25 N13 C36 123.0(4) .
C13 N13 C36 124.0(4) .
C27 N15 C26 122.1(4) .
C27 N15 C15 112.7(4) .
C26 N15 C15 123.4(4) .
C25 N14 C14 112.7(4) .
C25 N14 C26 122.2(4) .
C14 N14 C26 124.6(4) .
C29 N18 C30 123.2(4) .
C29 N18 C18 113.1(4) .
C30 N18 C18 122.4(4) .
C9 N10 C22 113.1(5) .
C9 N10 C10 122.4(5) .
C22 N10 C10 124.3(5) .
C33 N22 C22 113.2(5) .
C33 N22 C34 122.6(5) .
C22 N22 C34 122.6(5) .
C11 N12 C24 112.4(4) .
C11 N12 C12 123.9(5) .
C24 N12 C12 122.5(4) .
C3 N3 C15 112.5(4) .
C3 N3 C2 122.8(4) .
C15 N3 C2 124.7(4) .
C35 N24 C24 112.1(4) .
C35 N24 C36 122.2(5) .
C24 N24 C36 123.5(5) .
C29 N17 C17 112.5(4) .
C29 N17 C28 121.4(4) .
C17 N17 C28 120.6(4) .
C11 N11 C10 122.5(5) .
C11 N11 C23 111.4(4) .
C10 N11 C23 122.7(4) .
C31 N20 C20 113.2(4) .
C31 N20 C32 121.9(5) .
C20 N20 C32 124.3(4) .
C33 N21 C32 122.9(5) .
C33 N21 C21 111.9(5) .
C32 N21 C21 123.1(4) .
C27 N16 C16 113.0(4) .
C27 N16 C28 122.1(4) .
C16 N16 C28 124.3(4) .
C7 N8 C20 113.1(5) .
C7 N8 C8 121.3(5) .
C20 N8 C8 125.1(5) .
C35 N23 C23 112.7(4) .
C35 N23 C34 123.4(5) .
C23 N23 C34 123.6(5) .
C7 N7 C19 112.4(5) .
C7 N7 C6 121.4(5) .
C19 N7 C6 125.0(5) .
O8 C27 N15 126.0(5) .
O8 C27 N16 126.4(5) .
N15 C27 N16 107.6(4) .
N20 C20 N8 115.1(4) .
N20 C20 C19 102.6(4) .
N8 C20 C19 103.1(4) .
C9 N9 C8 123.0(5) .
C9 N9 C21 112.6(4) .
C8 N9 C21 124.3(5) .
N15 C26 N14 113.7(4) .
C1 N1 C12 121.8(4) .
C1 N1 C13 112.2(4) .
C12 N1 C13 124.4(4) .
O7 C25 N13 125.4(5) .
O7 C25 N14 126.8(5) .
N13 C25 N14 107.8(5) .
C31 N19 C30 122.3(4) .
C31 N19 C19 111.6(4) .
C30 N19 C19 125.9(4) .
C5 N6 C18 111.6(5) .
C5 N6 C6 122.7(5) .
C18 N6 C6 121.9(5) .
N12 C12 N1 113.5(5) .
N5 C4 N4 113.8(4) .
N3 C15 N15 114.3(4) .
N3 C15 C16 103.2(4) .
N15 C15 C16 102.6(4) .
N14 C14 N2 115.1(4) .
N14 C14 C13 102.9(4) .
N2 C14 C13 103.0(4) .
O2 C3 N4 126.1(5) .
O2 C3 N3 125.5(5) .
N4 C3 N3 108.4(4) .
N16 C16 N4 115.2(4) .
N16 C16 C15 103.5(4) .
N4 C16 C15 102.7(4) .
N5 C17 N17 114.4(4) .
N5 C17 C18 102.3(4) .
N17 C17 C18 102.9(4) .
N19 C30 N18 114.2(4) .
N21 C32 N20 113.7(4) .
C5 N5 C4 123.5(5) .
C5 N5 C17 112.4(4) .
C4 N5 C17 122.5(5) .
N13 C13 N1 114.6(4) .
N13 C13 C14 103.7(4) .
N1 C13 C14 103.3(4) .
N2 C2 N3 113.9(4) .
N24 C24 N12 113.3(4) .
N24 C24 C23 103.6(4) .
N12 C24 C23 103.0(4) .
N6 C18 N18 115.1(5) .
N6 C18 C17 104.3(4) .
N18 C18 C17 103.0(4) .
O12 C35 N23 125.9(5) .
O12 C35 N24 126.0(5) .
N23 C35 N24 108.1(5) .
O10 C31 N20 126.4(5) .
O10 C31 N19 125.3(5) .
N20 C31 N19 108.2(5) .
N7 C19 N19 115.9(4) .
N7 C19 C20 103.5(4) .
N19 C19 C20 103.8(4) .
O1 C1 N1 125.6(5) .
O1 C1 N2 125.3(5) .
N1 C1 N2 109.0(4) .
O9 C29 N18 126.5(5) .
O9 C29 N17 126.3(4) .
N18 C29 N17 107.2(4) .
O3 C5 N6 125.5(5) .
O3 C5 N5 126.0(5) .
N6 C5 N5 108.4(5) .
N11 C10 N10 113.0(5) .
O5 C9 N10 126.1(5) .
O5 C9 N9 126.1(5) .
N10 C9 N9 107.8(5) .
N23 C34 N22 113.4(5) .
N10 C22 N22 114.8(5) .
N10 C22 C21 103.3(4) .
N22 C22 C21 102.9(5) .
O11 C33 N22 126.7(5) .
O11 C33 N21 124.9(6) .
N22 C33 N21 108.4(5) .
N16 C28 N17 112.8(4) .
N23 C23 N11 113.3(4) .
N23 C23 C24 103.3(4) .
N11 C23 C24 104.1(4) .
N9 C8 N8 115.0(4) .
N24 C36 N13 114.2(4) .
N21 C21 N9 113.7(5) .
N21 C21 C22 103.5(4) .
N9 C21 C22 103.1(4) .
N6 C6 N7 112.6(4) .
O4 C7 N8 126.3(6) .
O4 C7 N7 126.2(5) .
N8 C7 N7 107.4(5) .
O6 C11 N11 125.1(5) .
O6 C11 N12 125.8(5) .
N11 C11 N12 109.1(4) .

loop_
_geom_bond_atom_site_label_1
_geom_bond_atom_site_label_2
_geom_bond_distance
_geom_bond_site_symmetry_2
O2W Mg1 2.174(7) .
O3W Mg1 1.979(7) .
O4W Mg1 2.161(8) .
O13W O12W 1.82(5) .
O10W O11A 1.81(4) .
O11A O11A 1.56(7) 3_775
C8X N1X 1.463(18) .
C8X C7X 1.530(16) .
O1X C1X 1.408(18) .
C1X C6X 1.33(2) .
C1X C2X 1.37(3) .
C2X C3X 1.54(2) .
C3X C4X 1.29(3) .
C4X C5X 1.48(3) .
C4X C7X 1.56(2) .
C5X C6X 1.35(3) .
C7X O2X 1.49(2) .
C1XA C6XA 1.3900 .
C1XA C2XA 1.3900 .
C1XA O1XA 1.395(19) .
C6XA C5XA 1.3900 .
C5XA C4XA 1.3900 .
C4XA C3XA 1.3900 .
C3XA C2XA 1.3900 .
C4XB C3XB 1.3900 .
C4XB C5XB 1.3900 .
C4XB C7XB 1.56(3) .
C3XB C2XB 1.3900 .
C2XB C1XB 1.3900 .
C1XB C6XB 1.3900 .
C1XB O1XB 1.417(18) .
C6XB C5XB 1.3900 .
C7XB O2XB 1.37(3) .
C7XB C8XB 1.534(18) .
N1XB C8XB 1.42(4) .
O1W Mg1 2.00(2) .
O1WA Mg1 2.26(3) .
O4 C7 1.221(7) .
O8 C27 1.209(6) .
Mg1 O1 2.047(5) .
Mg1 O2 2.066(6) .
O9 C29 1.217(6) .
O1 C1 1.226(7) .
O2 C3 1.229(7) .
O11 C33 1.229(7) .
O7 C25 1.212(7) .
N4 C3 1.361(7) .
N4 C16 1.443(7) .
N4 C4 1.446(6) .
O12 C35 1.231(7) .
O3 C5 1.216(7) .
N2 C1 1.364(7) .
N2 C2 1.443(6) .
N2 C14 1.458(6) .
N13 C25 1.371(7) .
N13 C13 1.442(7) .
N13 C36 1.446(6) .
O10 C31 1.221(7) .
N15 C27 1.372(6) .
N15 C26 1.440(6) .
N15 C15 1.460(6) .
O6 C11 1.239(7) .
N14 C25 1.374(7) .
N14 C14 1.448(7) .
N14 C26 1.455(6) .
N18 C29 1.371(6) .
N18 C30 1.445(6) .
N18 C18 1.447(6) .
N10 C9 1.364(7) .
N10 C22 1.438(7) .
N10 C10 1.460(7) .
N22 C33 1.342(8) .
N22 C22 1.449(7) .
N22 C34 1.459(7) .
N12 C11 1.371(7) .
N12 C24 1.448(6) .
N12 C12 1.448(7) .
O5 C9 1.220(7) .
N3 C3 1.362(7) .
N3 C15 1.444(7) .
N3 C2 1.450(7) .
N24 C35 1.372(7) .
N24 C24 1.440(7) .
N24 C36 1.442(6) .
N17 C29 1.373(6) .
N17 C17 1.449(6) .
N17 C28 1.469(6) .
N11 C11 1.357(8) .
N11 C10 1.444(7) .
N11 C23 1.459(6) .
N20 C31 1.357(7) .
N20 C20 1.444(7) .
N20 C32 1.451(7) .
N21 C33 1.378(7) .
N21 C32 1.442(8) .
N21 C21 1.446(7) .
N16 C27 1.378(6) .
N16 C16 1.440(6) .
N16 C28 1.447(7) .
N8 C7 1.371(8) .
N8 C20 1.447(7) .
N8 C8 1.457(8) .
N23 C35 1.359(7) .
N23 C23 1.441(8) .
N23 C34 1.447(7) .
N7 C7 1.386(8) .
N7 C19 1.441(7) .
N7 C6 1.452(7) .
C20 C19 1.556(7) .
N9 C9 1.365(7) .
N9 C8 1.447(7) .
N9 C21 1.450(7) .
N1 C1 1.359(7) .
N1 C12 1.449(7) .
N1 C13 1.459(6) .
N19 C31 1.382(7) .
N19 C30 1.443(7) .
N19 C19 1.446(7) .
N6 C5 1.369(7) .
N6 C18 1.429(8) .
N6 C6 1.444(7) .
C4 N5 1.434(7) .
C15 C16 1.560(7) .
C14 C13 1.552(7) .
C17 N5 1.447(7) .
C17 C18 1.556(7) .
N5 C5 1.369(7) .
C24 C23 1.541(7) .
C22 C21 1.544(8) .
